data_1100555
loop_
_publ_author_name
'Schlecht, Sabine'
'Deubel, Dirk V.'
'Frenking, Gernot'
'Geiseler, Gertraud'
'Harms, Klaus'
'Magull, J\"org'
'Dehnicke, Kurt'

_publ_section_title
;
 Phosphaniminato-Komplexe von Rhenium(VII). Synthesen und
 Kristallstrukturen von [ReO~3~(NPR~3~)] (R = Ph, Et) sowie
 von [ReO(OSiMe~3~)~3~(Me~3~SiNPEt~3~)]
;
_journal_coden_ASTM ZAACAB
_journal_issue 6
_journal_name_full
;
 Zeitschrift fuer Anorganische und Allgemeine Chemie
;
_journal_page_first 887
_journal_page_last 891
_journal_paper_doi 10.1002/(sici)1521-3749(199906)625:6<887::aid-zaac887>3.0.co;2-s
_journal_volume 625
_journal_year 1999
_chemical_formula_sum 'C6 H15 N O3 P Re'
_space_group_IT_number 14
_symmetry_cell_setting monoclinic
_symmetry_space_group_name_Hall '-P 2yn'
_symmetry_space_group_name_H-M 'P 1 21/n 1'
_cell_angle_alpha 90
_cell_angle_beta 95.68(1)
_cell_angle_gamma 90
_cell_formula_units_Z 4
_cell_length_a 8.300(1)
_cell_length_b 11.749(1)
_cell_length_c 11.465(1)
_cod_original_sg_symbol_H-M 'P 21/n'
_cod_original_formula_sum 'C6 H15 N1 O3 P1 Re1'
_cod_database_code 1100555

loop_
_symmetry_equiv_pos_site_id
_symmetry_equiv_pos_as_xyz
1 x,y,z
2 1/2+x,1/2-y,1/2+z
3 -x,-y,-z
4 -1/2-x,-1/2+y,-1/2-z

loop_
_atom_site_label
_atom_site_type_symbol
_atom_site_fract_x
_atom_site_fract_y
_atom_site_fract_z
Re1 Re 0.14510(2) 0.05328(1) 0.82201(1)
P1 P 0.33040(12) 0.21956(9) 1.03008(9)
N1 N 0.2700(4) 0.1432(3) 0.9187(3)
O1 O -0.0403(4) 0.1152(4) 0.7866(3)
O2 O 0.2367(5) 0.0355(4) 0.6964(3)
O3 O 0.1198(6) -0.0754(3) 0.8858(5)
C1 C 0.4480(6) 0.3360(4) 0.9852(4)
H1 H 0.37590 0.38830 0.93670
H2 H 0.49250 0.37840 1.05580
C2 C 0.5868(7) 0.3015(6) 0.9160(5)
H3 H 0.63910 0.36990 0.88850
H4 H 0.54510 0.25530 0.84850
H5 H 0.66590 0.25710 0.96630
C3 C 0.4547(6) 0.1352(4) 1.1339(4)
H6 H 0.55190 0.11040 1.09730
H7 H 0.49150 0.18340 1.20220
C4 C 0.3716(6) 0.0313(5) 1.1770(5)
H8 H 0.45000 -0.01430 1.22670
H9 H 0.32730 -0.01440 1.10980
H10 H 0.28350 0.05500 1.22260
C5 C 0.1635(5) 0.2751(4) 1.0991(4)
H11 H 0.10590 0.21120 1.13290
H12 H 0.20570 0.32520 1.16460
C6 C 0.0437(6) 0.3420(5) 1.0173(5)
H13 H -0.04080 0.37360 1.06180
H14 H -0.00580 0.29150 0.95580
H15 H 0.10020 0.40410 0.98150

loop_
_atom_type_symbol
_atom_type_radius_bond
C 0.68
H 0.23
N 0.68
O 0.68
P 1.05
Re 1.35
